data_4326931
loop_
_publ_author_name
'Weiyin Yi'
'Jie Zhang'
'Meng Li'
'Zhenxia Chen'
'Xigeng Zhou'

_publ_section_title
;
 Synthesis, Structures, and Reactivity of Yttrium Alkyl and Alkynyl
 Complexes with Mixed TpMe2/Cp Ligands
;
_journal_name_full 'Inorganic Chemistry'
_journal_page_first 11813
_journal_page_last 11824
_journal_paper_doi 10.1021/ic2019499
_journal_volume 50
_journal_year 2011
_chemical_formula_sum 'C34 H48 B N8 Y'
_chemical_formula_weight 668.52
_chemical_name_systematic
; 
 ? 
;
_space_group_IT_number 2
_symmetry_cell_setting triclinic
_symmetry_space_group_name_Hall '-P 1'
_symmetry_space_group_name_H-M 'P -1'
_atom_sites_solution_hydrogens geom
_atom_sites_solution_primary direct
_atom_sites_solution_secondary difmap
_audit_creation_method SHELXL-97
_cell_angle_alpha 83.886(4)
_cell_angle_beta 75.816(4)
_cell_angle_gamma 64.566(3)
_cell_formula_units_Z 2
_cell_length_a 12.421(4)
_cell_length_b 13.034(4)
_cell_length_c 13.222(4)
_cell_measurement_reflns_used 2449
_cell_measurement_temperature 293(2)
_cell_measurement_theta_max 24.25
_cell_measurement_theta_min 2.35
_cell_volume 1874.2(10)
_computing_cell_refinement 'Bruker SMART'
_computing_data_collection 'Bruker SMART'
_computing_data_reduction 'Bruker SAINT'
_computing_molecular_graphics 'Bruker SHELXTL'
_computing_publication_material 'Bruker SHELXTL'
_computing_structure_refinement 'SHELXL-97 (Sheldrick, 1997)'
_computing_structure_solution 'SHELXS-97 (Sheldrick, 1990)'
_diffrn_ambient_temperature 293(2)
_diffrn_measured_fraction_theta_full 0.976
_diffrn_measured_fraction_theta_max 0.976
_diffrn_measurement_device_type 'CCD area detector'
_diffrn_measurement_method 'phi and omega scans'
_diffrn_radiation_monochromator graphite
_diffrn_radiation_source 'fine-focus sealed tube'
_diffrn_radiation_type MoK\a
_diffrn_radiation_wavelength 0.71073
_diffrn_reflns_av_R_equivalents 0.0251
_diffrn_reflns_av_sigmaI/netI 0.0748
_diffrn_reflns_limit_h_max 14
_diffrn_reflns_limit_h_min -14
_diffrn_reflns_limit_k_max 14
_diffrn_reflns_limit_k_min -15
_diffrn_reflns_limit_l_max 7
_diffrn_reflns_limit_l_min -15
_diffrn_reflns_number 7807
_diffrn_reflns_theta_full 25.09
_diffrn_reflns_theta_max 25.09
_diffrn_reflns_theta_min 1.59
_exptl_absorpt_coefficient_mu 1.588
_exptl_absorpt_correction_T_max 0.9107
_exptl_absorpt_correction_T_min 0.7966
_exptl_absorpt_correction_type multi-scan
_exptl_absorpt_process_details sadabs
_exptl_crystal_colour colorless
_exptl_crystal_density_diffrn 1.185
_exptl_crystal_description sheet
_exptl_crystal_F_000 704
_exptl_crystal_size_max 0.15
_exptl_crystal_size_mid 0.10
_exptl_crystal_size_min 0.06
_platon_squeeze_details
;
;
_refine_diff_density_max 0.498
_refine_diff_density_min -0.429
_refine_diff_density_rms 0.072
_refine_ls_extinction_method none
_refine_ls_goodness_of_fit_ref 0.994
_refine_ls_hydrogen_treatment mixed
_refine_ls_matrix_type full
_refine_ls_number_parameters 400
_refine_ls_number_reflns 6509
_refine_ls_number_restraints 0
_refine_ls_restrained_S_all 0.994
_refine_ls_R_factor_all 0.0853
_refine_ls_R_factor_gt 0.0547
_refine_ls_shift/su_max 0.001
_refine_ls_shift/su_mean 0.000
_refine_ls_structure_factor_coef Fsqd
_refine_ls_weighting_details 'calc w=1/[\s^2^(Fo^2^)+(0.0910P)^2^+0.0000P] where P=(Fo^2^+2Fc^2^)/3'
_refine_ls_weighting_scheme calc
_refine_ls_wR_factor_gt 0.1433
_refine_ls_wR_factor_ref 0.1538
_reflns_number_gt 4503
_reflns_number_total 6509
_reflns_threshold_expression >2sigma(I)
_cod_data_source_file ic2019499_si_002_03.cif
_cod_data_source_block a01028b
_cod_database_code 4326931

loop_
_symmetry_equiv_pos_as_xyz
'x, y, z'
'-x, -y, -z'

loop_
_atom_site_label
_atom_site_type_symbol
_atom_site_fract_x
_atom_site_fract_y
_atom_site_fract_z
_atom_site_U_iso_or_equiv
_atom_site_adp_type
_atom_site_occupancy
_atom_site_symmetry_multiplicity
_atom_site_calc_flag
_atom_site_refinement_flags
Y1 Y 0.56374(3) 0.74265(3) 0.65117(3) 0.04196(17) Uani 1 1 d .
B1 B 0.2559(4) 0.8684(4) 0.6296(5) 0.0480(13) Uani 1 1 d .
H1B H 0.163(4) 0.906(3) 0.615(3) 0.058 Uiso 1 1 d .
N1 N 0.6292(3) 0.6413(3) 0.8019(3) 0.0534(10) Uani 1 1 d .
N2 N 0.6841(3) 0.5424(3) 0.6538(3) 0.0454(9) Uani 1 1 d .
N3 N 0.2793(3) 0.9505(3) 0.6876(3) 0.0473(9) Uani 1 1 d .
N4 N 0.3831(3) 0.9186(3) 0.7257(3) 0.0517(10) Uani 1 1 d .
N5 N 0.3359(3) 0.8387(3) 0.5206(3) 0.0424(8) Uani 1 1 d .
N6 N 0.4616(3) 0.7726(3) 0.5009(3) 0.0435(8) Uani 1 1 d .
N7 N 0.2713(3) 0.7602(3) 0.6933(3) 0.0433(8) Uani 1 1 d .
N8 N 0.3814(3) 0.6870(3) 0.7174(3) 0.0498(9) Uani 1 1 d .
C1 C 0.6880(4) 0.5400(4) 0.7533(4) 0.0486(11) Uani 1 1 d .
C2 C 0.6215(5) 0.6531(5) 0.9103(4) 0.0745(17) Uani 1 1 d .
H2A H 0.6518 0.5771 0.9413 0.089 Uiso 1 1 calc R
C3 C 0.4900(6) 0.7185(5) 0.9648(5) 0.092(2) Uani 1 1 d .
H3A H 0.4420 0.6806 0.9547 0.137 Uiso 1 1 calc R
H3B H 0.4594 0.7939 0.9365 0.137 Uiso 1 1 calc R
H3C H 0.4847 0.7226 1.0381 0.137 Uiso 1 1 calc R
C4 C 0.6984(6) 0.7124(6) 0.9269(5) 0.109(2) Uani 1 1 d .
H4A H 0.7820 0.6710 0.8916 0.163 Uiso 1 1 calc R
H4B H 0.6938 0.7153 1.0002 0.163 Uiso 1 1 calc R
H4C H 0.6679 0.7883 0.8995 0.163 Uiso 1 1 calc R
C5 C 0.7346(5) 0.4415(4) 0.5905(5) 0.0740(16) Uani 1 1 d .
H5A H 0.7428 0.3765 0.6376 0.089 Uiso 1 1 calc R
C6 C 0.8567(6) 0.4195(7) 0.5244(6) 0.122(3) Uani 1 1 d .
H6A H 0.9117 0.4113 0.5677 0.183 Uiso 1 1 calc R
H6B H 0.8512 0.4820 0.4772 0.183 Uiso 1 1 calc R
H6C H 0.8868 0.3510 0.4853 0.183 Uiso 1 1 calc R
C7 C 0.6457(6) 0.4518(5) 0.5268(5) 0.0901(19) Uani 1 1 d .
H7A H 0.5688 0.4616 0.5723 0.135 Uiso 1 1 calc R
H7B H 0.6771 0.3841 0.4861 0.135 Uiso 1 1 calc R
H7C H 0.6343 0.5162 0.4811 0.135 Uiso 1 1 calc R
C8 C 0.7542(4) 0.4319(4) 0.8113(4) 0.0592(13) Uani 1 1 d .
H8A H 0.6989 0.4283 0.8762 0.071 Uiso 1 1 calc R
H8B H 0.7735 0.3669 0.7697 0.071 Uiso 1 1 calc R
C9 C 0.8706(4) 0.4226(3) 0.8358(4) 0.0497(11) Uani 1 1 d .
C10 C 0.9481(4) 0.4599(4) 0.7669(4) 0.0646(14) Uani 1 1 d .
H10A H 0.9280 0.4929 0.7043 0.078 Uiso 1 1 calc R
C11 C 1.0551(5) 0.4497(4) 0.7882(5) 0.0695(15) Uani 1 1 d .
H11A H 1.1064 0.4754 0.7399 0.083 Uiso 1 1 calc R
C12 C 1.0864(5) 0.4027(5) 0.8788(5) 0.0752(16) Uani 1 1 d .
H12A H 1.1584 0.3969 0.8934 0.090 Uiso 1 1 calc R
C13 C 1.0111(6) 0.3638(5) 0.9487(5) 0.0789(17) Uani 1 1 d .
H13A H 1.0325 0.3308 1.0108 0.095 Uiso 1 1 calc R
C14 C 0.9023(5) 0.3730(4) 0.9279(4) 0.0621(13) Uani 1 1 d .
H14A H 0.8518 0.3459 0.9756 0.074 Uiso 1 1 calc R
C15 C 0.0783(5) 1.1193(4) 0.6901(5) 0.0829(18) Uani 1 1 d .
H15A H 0.0667 1.0718 0.6469 0.124 Uiso 1 1 calc R
H15B H 0.0773 1.1866 0.6523 0.124 Uiso 1 1 calc R
H15C H 0.0137 1.1400 0.7518 0.124 Uiso 1 1 calc R
C16 C 0.1993(4) 1.0557(4) 0.7206(4) 0.0574(13) Uani 1 1 d .
C17 C 0.2489(5) 1.0941(4) 0.7819(4) 0.0635(14) Uani 1 1 d .
H17A H 0.2137 1.1636 0.8160 0.076 Uiso 1 1 calc R
C18 C 0.3623(5) 1.0070(4) 0.7819(4) 0.0561(12) Uani 1 1 d .
C19 C 0.4527(6) 1.0063(5) 0.8381(5) 0.0834(17) Uani 1 1 d .
H19A H 0.5240 0.9355 0.8258 0.125 Uiso 1 1 calc R
H19B H 0.4171 1.0154 0.9115 0.125 Uiso 1 1 calc R
H19C H 0.4755 1.0677 0.8132 0.125 Uiso 1 1 calc R
C20 C 0.1687(5) 0.9269(5) 0.4217(5) 0.0806(17) Uani 1 1 d .
H20A H 0.1625 0.9290 0.3504 0.121 Uiso 1 1 calc R
H20B H 0.1427 1.0028 0.4452 0.121 Uiso 1 1 calc R
H20C H 0.1175 0.8935 0.4644 0.121 Uiso 1 1 calc R
C21 C 0.2996(4) 0.8567(4) 0.4295(4) 0.0549(12) Uani 1 1 d .
C22 C 0.3983(5) 0.8044(4) 0.3525(4) 0.0575(12) Uani 1 1 d .
H22A H 0.3993 0.8027 0.2821 0.069 Uiso 1 1 calc R
C23 C 0.4976(4) 0.7540(4) 0.3985(4) 0.0491(11) Uani 1 1 d .
C24 C 0.6259(4) 0.6883(4) 0.3453(4) 0.0689(14) Uani 1 1 d .
H24A H 0.6763 0.6632 0.3955 0.103 Uiso 1 1 calc R
H24B H 0.6526 0.7353 0.2940 0.103 Uiso 1 1 calc R
H24C H 0.6323 0.6234 0.3117 0.103 Uiso 1 1 calc R
C25 C 0.0542(4) 0.7826(5) 0.7242(5) 0.0734(16) Uani 1 1 d .
H25A H 0.0094 0.7398 0.7592 0.110 Uiso 1 1 calc R
H25B H 0.0519 0.7899 0.6517 0.110 Uiso 1 1 calc R
H25C H 0.0179 0.8568 0.7549 0.110 Uiso 1 1 calc R
C26 C 0.1846(4) 0.7224(4) 0.7349(4) 0.0486(11) Uani 1 1 d .
C27 C 0.2374(4) 0.6246(4) 0.7869(4) 0.0559(12) Uani 1 1 d .
H27A H 0.1988 0.5805 0.8245 0.067 Uiso 1 1 calc R
C28 C 0.3593(4) 0.6028(4) 0.7735(4) 0.0537(12) Uani 1 1 d .
C29 C 0.4516(5) 0.5024(4) 0.8153(5) 0.0745(16) Uani 1 1 d .
H29A H 0.5293 0.5067 0.7959 0.112 Uiso 1 1 calc R
H29B H 0.4585 0.4344 0.7872 0.112 Uiso 1 1 calc R
H29C H 0.4267 0.5013 0.8900 0.112 Uiso 1 1 calc R
C30 C 0.6363(4) 0.9118(4) 0.5928(5) 0.0635(14) Uani 1 1 d .
H30A H 0.5752 0.9850 0.6055 0.076 Uiso 1 1 calc R
C31 C 0.6703(4) 0.8497(5) 0.5028(5) 0.0638(14) Uani 1 1 d .
H31A H 0.6371 0.8730 0.4441 0.077 Uiso 1 1 calc R
C32 C 0.7644(5) 0.7449(5) 0.5176(5) 0.0685(15) Uani 1 1 d .
H32A H 0.8047 0.6858 0.4696 0.082 Uiso 1 1 calc R
C33 C 0.7882(5) 0.7429(5) 0.6137(5) 0.0712(16) Uani 1 1 d .
H33A H 0.8469 0.6829 0.6420 0.085 Uiso 1 1 calc R
C34 C 0.7092(5) 0.8460(5) 0.6610(5) 0.0732(16) Uani 1 1 d .
H34A H 0.7054 0.8677 0.7270 0.088 Uiso 1 1 calc R

loop_
_atom_site_aniso_label
_atom_site_aniso_U_11
_atom_site_aniso_U_22
_atom_site_aniso_U_33
_atom_site_aniso_U_23
_atom_site_aniso_U_13
_atom_site_aniso_U_12
Y1 0.0347(2) 0.0396(2) 0.0505(3) 0.00630(18) -0.01142(19) -0.01494(18)
B1 0.034(2) 0.043(3) 0.063(4) 0.001(3) -0.009(3) -0.013(2)
N1 0.043(2) 0.057(2) 0.054(3) 0.010(2) -0.0124(19) -0.0162(19)
N2 0.050(2) 0.0304(18) 0.053(2) -0.0039(17) -0.0130(19) -0.0122(16)
N3 0.0359(18) 0.0377(19) 0.059(2) -0.0017(18) -0.0017(18) -0.0110(16)
N4 0.047(2) 0.048(2) 0.057(3) -0.0060(19) -0.0099(19) -0.0166(18)
N5 0.0318(17) 0.0371(18) 0.053(2) 0.0014(17) -0.0103(17) -0.0097(15)
N6 0.0366(18) 0.0383(19) 0.051(2) -0.0049(18) -0.0051(17) -0.0126(16)
N7 0.0339(18) 0.0410(19) 0.049(2) -0.0054(17) -0.0013(17) -0.0135(16)
N8 0.044(2) 0.048(2) 0.056(2) 0.0092(19) -0.0117(19) -0.0206(18)
C1 0.044(2) 0.051(3) 0.054(3) 0.007(2) -0.011(2) -0.024(2)
C2 0.085(4) 0.058(3) 0.050(3) -0.012(3) -0.018(3) 0.003(3)
C3 0.103(5) 0.066(4) 0.065(4) -0.017(3) 0.011(4) -0.010(3)
C4 0.112(5) 0.126(6) 0.092(5) -0.015(4) -0.061(5) -0.031(5)
C5 0.095(4) 0.052(3) 0.075(4) 0.010(3) -0.032(4) -0.025(3)
C6 0.081(5) 0.127(6) 0.126(6) -0.076(5) 0.008(4) -0.012(4)
C7 0.122(5) 0.092(4) 0.088(5) 0.007(4) -0.042(4) -0.067(4)
C8 0.056(3) 0.051(3) 0.069(3) 0.014(3) -0.018(3) -0.021(2)
C9 0.046(2) 0.037(2) 0.060(3) 0.002(2) -0.019(2) -0.008(2)
C10 0.057(3) 0.061(3) 0.071(4) 0.016(3) -0.024(3) -0.019(3)
C11 0.052(3) 0.065(3) 0.087(4) 0.000(3) -0.015(3) -0.020(3)
C12 0.059(3) 0.082(4) 0.083(4) 0.000(3) -0.028(3) -0.022(3)
C13 0.084(4) 0.075(4) 0.070(4) -0.002(3) -0.039(4) -0.014(3)
C14 0.061(3) 0.057(3) 0.060(3) 0.003(3) -0.016(3) -0.016(2)
C15 0.052(3) 0.056(3) 0.120(5) 0.000(3) -0.012(3) -0.007(3)
C16 0.046(3) 0.041(3) 0.064(3) -0.005(2) 0.010(2) -0.010(2)
C17 0.070(3) 0.045(3) 0.062(3) -0.013(3) 0.010(3) -0.022(3)
C18 0.066(3) 0.051(3) 0.052(3) -0.015(2) 0.004(3) -0.031(3)
C19 0.104(5) 0.079(4) 0.085(4) -0.005(3) -0.025(4) -0.052(4)
C20 0.057(3) 0.099(4) 0.081(4) 0.011(3) -0.035(3) -0.020(3)
C21 0.048(3) 0.061(3) 0.064(3) 0.018(3) -0.023(3) -0.029(2)
C22 0.064(3) 0.066(3) 0.047(3) 0.005(3) -0.014(3) -0.032(3)
C23 0.051(3) 0.047(3) 0.052(3) -0.001(2) -0.004(2) -0.026(2)
C24 0.059(3) 0.072(3) 0.062(3) -0.005(3) 0.002(3) -0.021(3)
C25 0.043(3) 0.076(4) 0.101(5) -0.012(3) -0.002(3) -0.030(3)
C26 0.041(2) 0.055(3) 0.054(3) -0.009(2) 0.001(2) -0.028(2)
C27 0.055(3) 0.068(3) 0.055(3) 0.008(3) -0.005(2) -0.041(3)
C28 0.056(3) 0.061(3) 0.050(3) 0.014(2) -0.012(2) -0.032(2)
C29 0.073(3) 0.073(4) 0.090(4) 0.042(3) -0.029(3) -0.046(3)
C30 0.053(3) 0.051(3) 0.092(4) 0.008(3) -0.015(3) -0.029(2)
C31 0.059(3) 0.074(4) 0.071(4) 0.028(3) -0.020(3) -0.042(3)
C32 0.053(3) 0.072(4) 0.080(4) -0.002(3) 0.002(3) -0.035(3)
C33 0.045(3) 0.069(4) 0.105(5) 0.026(3) -0.025(3) -0.031(3)
C34 0.075(4) 0.092(4) 0.077(4) 0.002(3) -0.023(3) -0.054(4)

loop_
_atom_type_symbol
_atom_type_description
_atom_type_scat_dispersion_real
_atom_type_scat_dispersion_imag
_atom_type_scat_source
C C 0.0033 0.0016 'International Tables Vol C Tables 4.2.6.8 and 6.1.1.4'
H H 0.0000 0.0000 'International Tables Vol C Tables 4.2.6.8 and 6.1.1.4'
B B 0.0013 0.0007 'International Tables Vol C Tables 4.2.6.8 and 6.1.1.4'
N N 0.0061 0.0033 'International Tables Vol C Tables 4.2.6.8 and 6.1.1.4'
Y Y -2.7962 3.5667 'International Tables Vol C Tables 4.2.6.8 and 6.1.1.4'

loop_
_geom_angle_atom_site_label_1
_geom_angle_atom_site_label_2
_geom_angle_atom_site_label_3
_geom_angle
N1 Y1 N2 56.43(13)
N1 Y1 N4 103.24(13)
N2 Y1 N4 151.45(13)
N1 Y1 N6 151.93(13)
N2 Y1 N6 104.39(12)
N4 Y1 N6 85.46(11)
N1 Y1 N8 83.64(12)
N2 Y1 N8 83.82(12)
N4 Y1 N8 73.33(12)
N6 Y1 N8 73.25(11)
N1 Y1 C32 106.44(16)
N2 Y1 C32 83.93(15)
N4 Y1 C32 123.38(15)
N6 Y1 C32 89.87(15)
N8 Y1 C32 155.90(16)
N1 Y1 C30 113.80(15)
N2 Y1 C30 129.32(14)
N4 Y1 C30 75.21(15)
N6 Y1 C30 94.18(14)
N8 Y1 C30 146.84(14)
C32 Y1 C30 48.88(17)
N1 Y1 C31 129.72(14)
N2 Y1 C31 112.60(15)
N4 Y1 C31 95.79(15)
N6 Y1 C31 74.52(14)
N8 Y1 C31 146.63(13)
C32 Y1 C31 30.09(15)
C30 Y1 C31 29.72(16)
N1 Y1 C34 84.92(16)
N2 Y1 C34 107.44(16)
N4 Y1 C34 88.45(16)
N6 Y1 C34 122.36(15)
N8 Y1 C34 155.57(16)
C32 Y1 C34 48.52(18)
C30 Y1 C34 29.85(15)
C31 Y1 C34 49.20(17)
N1 Y1 C33 80.85(15)
N2 Y1 C33 81.12(15)
N4 Y1 C33 117.90(16)
N6 Y1 C33 118.96(16)
N8 Y1 C33 162.63(14)
C32 Y1 C33 29.34(16)
C30 Y1 C33 49.07(15)
C31 Y1 C33 49.35(16)
C34 Y1 C33 29.52(16)
N1 Y1 C1 28.48(13)
N2 Y1 C1 27.95(12)
N4 Y1 C1 129.10(14)
N6 Y1 C1 129.62(12)
N8 Y1 C1 82.74(11)
C32 Y1 C1 95.79(15)
C30 Y1 C1 126.27(14)
C31 Y1 C1 125.54(14)
C34 Y1 C1 97.12(15)
C33 Y1 C1 79.90(14)
N5 B1 N7 110.0(4)
N5 B1 N3 113.6(4)
N7 B1 N3 110.4(4)
N5 B1 H1B 103(2)
N7 B1 H1B 108(2)
N3 B1 H1B 112(2)
C1 N1 C2 122.3(4)
C1 N1 Y1 93.9(3)
C2 N1 Y1 143.7(3)
C1 N2 C5 123.3(4)
C1 N2 Y1 94.4(3)
C5 N2 Y1 142.0(3)
C16 N3 N4 109.7(4)
C16 N3 B1 126.6(4)
N4 N3 B1 123.1(3)
C18 N4 N3 105.0(4)
C18 N4 Y1 136.6(3)
N3 N4 Y1 117.0(3)
C21 N5 N6 108.5(4)
C21 N5 B1 127.7(4)
N6 N5 B1 123.3(3)
C23 N6 N5 106.1(3)
C23 N6 Y1 136.5(3)
N5 N6 Y1 116.7(3)
C26 N7 N8 110.4(3)
C26 N7 B1 127.1(4)
N8 N7 B1 122.5(3)
C28 N8 N7 105.2(3)
C28 N8 Y1 137.9(3)
N7 N8 Y1 116.9(2)
N2 C1 N1 115.2(4)
N2 C1 C8 123.9(4)
N1 C1 C8 120.8(4)
N2 C1 Y1 57.6(2)
N1 C1 Y1 57.6(2)
C8 C1 Y1 178.5(4)
N1 C2 C3 109.7(5)
N1 C2 C4 112.2(5)
C3 C2 C4 109.7(5)
N1 C2 H2A 108.4
C3 C2 H2A 108.4
C4 C2 H2A 108.4
C2 C3 H3A 109.5
C2 C3 H3B 109.5
H3A C3 H3B 109.5
C2 C3 H3C 109.5
H3A C3 H3C 109.5
H3B C3 H3C 109.5
C2 C4 H4A 109.5
C2 C4 H4B 109.5
H4A C4 H4B 109.5
C2 C4 H4C 109.5
H4A C4 H4C 109.5
H4B C4 H4C 109.5
N2 C5 C6 112.8(5)
N2 C5 C7 108.8(5)
C6 C5 C7 111.7(6)
N2 C5 H5A 107.8
C6 C5 H5A 107.8
C7 C5 H5A 107.8
C5 C6 H6A 109.5
C5 C6 H6B 109.5
H6A C6 H6B 109.5
C5 C6 H6C 109.5
H6A C6 H6C 109.5
H6B C6 H6C 109.5
C5 C7 H7A 109.5
C5 C7 H7B 109.5
H7A C7 H7B 109.5
C5 C7 H7C 109.5
H7A C7 H7C 109.5
H7B C7 H7C 109.5
C9 C8 C1 114.9(4)
C9 C8 H8A 108.6
C1 C8 H8A 108.6
C9 C8 H8B 108.6
C1 C8 H8B 108.6
H8A C8 H8B 107.5
C10 C9 C14 118.6(4)
C10 C9 C8 121.3(4)
C14 C9 C8 120.1(4)
C9 C10 C11 121.4(5)
C9 C10 H10A 119.3
C11 C10 H10A 119.3
C12 C11 C10 120.6(6)
C12 C11 H11A 119.7
C10 C11 H11A 119.7
C11 C12 C13 119.2(5)
C11 C12 H12A 120.4
C13 C12 H12A 120.4
C12 C13 C14 120.9(5)
C12 C13 H13A 119.6
C14 C13 H13A 119.6
C9 C14 C13 119.3(5)
C9 C14 H14A 120.3
C13 C14 H14A 120.3
C16 C15 H15A 109.5
C16 C15 H15B 109.5
H15A C15 H15B 109.5
C16 C15 H15C 109.5
H15A C15 H15C 109.5
H15B C15 H15C 109.5
N3 C16 C17 108.6(4)
N3 C16 C15 124.2(5)
C17 C16 C15 127.2(4)
C16 C17 C18 104.8(4)
C16 C17 H17A 127.6
C18 C17 H17A 127.6
N4 C18 C17 111.8(5)
N4 C18 C19 122.2(5)
C17 C18 C19 126.0(5)
C18 C19 H19A 109.5
C18 C19 H19B 109.5
H19A C19 H19B 109.5
C18 C19 H19C 109.5
H19A C19 H19C 109.5
H19B C19 H19C 109.5
C21 C20 H20A 109.5
C21 C20 H20B 109.5
H20A C20 H20B 109.5
C21 C20 H20C 109.5
H20A C20 H20C 109.5
H20B C20 H20C 109.5
C22 C21 N5 108.6(4)
C22 C21 C20 128.6(5)
N5 C21 C20 122.8(5)
C21 C22 C23 106.7(4)
C21 C22 H22A 126.6
C23 C22 H22A 126.6
N6 C23 C22 110.1(4)
N6 C23 C24 123.3(4)
C22 C23 C24 126.7(5)
C23 C24 H24A 109.5
C23 C24 H24B 109.5
H24A C24 H24B 109.5
C23 C24 H24C 109.5
H24A C24 H24C 109.5
H24B C24 H24C 109.5
C26 C25 H25A 109.5
C26 C25 H25B 109.5
H25A C25 H25B 109.5
C26 C25 H25C 109.5
H25A C25 H25C 109.5
H25B C25 H25C 109.5
N7 C26 C27 107.4(4)
N7 C26 C25 124.0(4)
C27 C26 C25 128.5(4)
C26 C27 C28 107.1(4)
C26 C27 H27A 126.4
C28 C27 H27A 126.4
N8 C28 C27 109.8(4)
N8 C28 C29 125.0(4)
C27 C28 C29 125.2(4)
C28 C29 H29A 109.5
C28 C29 H29B 109.5
H29A C29 H29B 109.5
C28 C29 H29C 109.5
H29A C29 H29C 109.5
H29B C29 H29C 109.5
C31 C30 C34 108.4(5)
C31 C30 Y1 75.2(3)
C34 C30 Y1 75.6(3)
C31 C30 H30A 125.8
C34 C30 H30A 125.8
Y1 C30 H30A 115.6
C30 C31 C32 106.4(5)
C30 C31 Y1 75.1(3)
C32 C31 Y1 74.6(3)
C30 C31 H31A 126.8
C32 C31 H31A 126.8
Y1 C31 H31A 115.9
C33 C32 C31 109.4(5)
C33 C32 Y1 76.2(3)
C31 C32 Y1 75.3(3)
C33 C32 H32A 125.3
C31 C32 H32A 125.3
Y1 C32 H32A 115.2
C32 C33 C34 107.6(5)
C32 C33 Y1 74.4(3)
C34 C33 Y1 75.2(3)
C32 C33 H33A 126.2
C34 C33 H33A 126.2
Y1 C33 H33A 116.3
C33 C34 C30 108.1(5)
C33 C34 Y1 75.3(3)
C30 C34 Y1 74.6(3)
C33 C34 H34A 125.9
C30 C34 H34A 125.9
Y1 C34 H34A 116.3

loop_
_geom_bond_atom_site_label_1
_geom_bond_atom_site_label_2
_geom_bond_distance
Y1 N1 2.385(4)
Y1 N2 2.387(3)
Y1 N4 2.498(4)
Y1 N6 2.520(4)
Y1 N8 2.594(4)
Y1 C32 2.688(5)
Y1 C30 2.696(5)
Y1 C31 2.697(5)
Y1 C34 2.709(5)
Y1 C33 2.710(5)
Y1 C1 2.818(4)
B1 N5 1.517(7)
B1 N7 1.527(6)
B1 N3 1.538(6)
B1 H1B 1.10(4)
N1 C1 1.347(6)
N1 C2 1.432(6)
N2 C1 1.325(6)
N2 C5 1.447(6)
N3 C16 1.342(5)
N3 N4 1.380(5)
N4 C18 1.333(5)
N5 C21 1.351(5)
N5 N6 1.394(4)
N6 C23 1.332(6)
N7 C26 1.346(5)
N7 N8 1.382(5)
N8 C28 1.348(5)
C1 C8 1.527(6)
C2 C3 1.508(8)
C2 C4 1.528(9)
C2 H2A 0.9800
C3 H3A 0.9600
C3 H3B 0.9600
C3 H3C 0.9600
C4 H4A 0.9600
C4 H4B 0.9600
C4 H4C 0.9600
C5 C6 1.476(9)
C5 C7 1.500(7)
C5 H5A 0.9800
C6 H6A 0.9600
C6 H6B 0.9600
C6 H6C 0.9600
C7 H7A 0.9600
C7 H7B 0.9600
C7 H7C 0.9600
C8 C9 1.510(6)
C8 H8A 0.9700
C8 H8B 0.9700
C9 C10 1.369(7)
C9 C14 1.380(6)
C10 C11 1.373(7)
C10 H10A 0.9300
C11 C12 1.353(7)
C11 H11A 0.9300
C12 C13 1.368(8)
C12 H12A 0.9300
C13 C14 1.397(7)
C13 H13A 0.9300
C14 H14A 0.9300
C15 C16 1.504(7)
C15 H15A 0.9600
C15 H15B 0.9600
C15 H15C 0.9600
C16 C17 1.373(7)
C17 C18 1.378(7)
C17 H17A 0.9300
C18 C19 1.488(7)
C19 H19A 0.9600
C19 H19B 0.9600
C19 H19C 0.9600
C20 C21 1.509(6)
C20 H20A 0.9600
C20 H20B 0.9600
C20 H20C 0.9600
C21 C22 1.350(7)
C22 C23 1.381(6)
C22 H22A 0.9300
C23 C24 1.474(6)
C24 H24A 0.9600
C24 H24B 0.9600
C24 H24C 0.9600
C25 C26 1.502(6)
C25 H25A 0.9600
C25 H25B 0.9600
C25 H25C 0.9600
C26 C27 1.358(6)
C27 C28 1.384(6)
C27 H27A 0.9300
C28 C29 1.483(6)
C29 H29A 0.9600
C29 H29B 0.9600
C29 H29C 0.9600
C30 C31 1.383(7)
C30 C34 1.392(7)
C30 H30A 0.9300
C31 C32 1.398(7)
C31 H31A 0.9300
C32 C33 1.367(7)
C32 H32A 0.9300
C33 C34 1.381(8)
C33 H33A 0.9300
C34 H34A 0.9300

loop_
_platon_squeeze_void_nr
_platon_squeeze_void_average_x
_platon_squeeze_void_average_y
_platon_squeeze_void_average_z
_platon_squeeze_void_volume
_platon_squeeze_void_count_electrons
_platon_squeeze_void_content
1 0.000 0.000 0.000 246 52 ' '
